data_7135526
loop_
_publ_author_name
'Pitz, Benjamin'
'Dan&#xe9;s, Sergi'
'Morgenstern, Bernd'
'Sch&#xe4;fer, Andr&#xe9;'

_publ_section_title
;
 Accessing zinc(I) <i>via</i> reductive elimination of cyclopentadienes.
;
_journal_issue 7
_journal_name_full 'Chemical communications (Cambridge, England)'
_journal_page_first 2204
_journal_page_last 2207
_journal_paper_doi 10.1039/d5cc06448a
_journal_volume 62
_journal_year 2026
_chemical_formula_moiety 'C36 H51 N3 Si Zn'
_chemical_formula_sum 'C36 H51 N3 Si Zn'
_chemical_formula_weight 619.25
_chemical_properties_physical Moisture-sensitive,Hygroscopic
_space_group_crystal_system triclinic
_space_group_IT_number 2
_space_group_name_Hall '-P 1'
_space_group_name_H-M_alt 'P -1'
_atom_sites_solution_hydrogens geom
_atom_sites_solution_primary direct
_atom_sites_solution_secondary difmap
_audit_creation_method SHELXL-2019/3
_audit_update_record
;
2025-11-07 deposited with the CCDC.	2025-12-10 downloaded from the CCDC.
;
_cell_angle_alpha 83.5170(10)
_cell_angle_beta 79.3880(10)
_cell_angle_gamma 74.6300(10)
_cell_formula_units_Z 2
_cell_length_a 11.1288(4)
_cell_length_b 11.8347(4)
_cell_length_c 13.5265(5)
_cell_measurement_reflns_used 9682
_cell_measurement_temperature 133(2)
_cell_measurement_theta_max 29.60
_cell_measurement_theta_min 2.28
_cell_volume 1684.56(10)
_computing_cell_refinement 'SAINT  (Bruker, 2019)'
_computing_data_collection 'APEX 4 (Bruker, 2021)'
_computing_data_reduction 'SAINT  (Bruker, 2019)'
_computing_molecular_graphics 'SHELXL-2019/3 (Sheldrick)'
_computing_publication_material 'XCIF (Bruker AXS, Ver. 2014.2)'
_computing_structure_refinement
;
SHELXL-2019/3 (Sheldrick),                                              
SHELXLe Rev 1370 (Huebschle et al., 2011)
;
_computing_structure_solution 'SHELXT 2018/2 (Sheldrick, 2018)'
_diffrn_ambient_temperature 133(2)
_diffrn_measured_fraction_theta_full 0.999
_diffrn_measured_fraction_theta_max 0.998
_diffrn_measurement_device_type 'Bruker AXS D8 Venture, Photon II'
_diffrn_measurement_method '\f and \w scans'
_diffrn_radiation_type MoK\a
_diffrn_radiation_wavelength 0.71073
_diffrn_reflns_av_R_equivalents 0.0326
_diffrn_reflns_av_unetI/netI 0.0185
_diffrn_reflns_Laue_measured_fraction_full 0.999
_diffrn_reflns_Laue_measured_fraction_max 0.998
_diffrn_reflns_limit_h_max 15
_diffrn_reflns_limit_h_min -15
_diffrn_reflns_limit_k_max 16
_diffrn_reflns_limit_k_min -16
_diffrn_reflns_limit_l_max 18
_diffrn_reflns_limit_l_min -18
_diffrn_reflns_number 73884
_diffrn_reflns_point_group_measured_fraction_full 0.999
_diffrn_reflns_point_group_measured_fraction_max 0.998
_diffrn_reflns_theta_full 25.242
_diffrn_reflns_theta_max 29.612
_diffrn_reflns_theta_min 1.923
_diffrn_source 'INCOATEC I?S microfocus sealed tube'
_exptl_absorpt_coefficient_mu 0.792
_exptl_absorpt_correction_T_max 0.7459
_exptl_absorpt_correction_T_min 0.7094
_exptl_absorpt_correction_type multi-scan
_exptl_absorpt_process_details
;
 SADABS 2016/2: Krause, L., Herbst-Irmer, R., Sheldrick G.M. & Stalke D.,
 J. Appl. Cryst. 48 (2015) 3-10
;
_exptl_crystal_colour colourless
_exptl_crystal_density_diffrn 1.221
_exptl_crystal_density_meas ?
_exptl_crystal_description block
_exptl_crystal_F_000 664
_exptl_crystal_recrystallization_method 'Re-crystallisation from solvent: toluene'
_exptl_crystal_size_max 0.240
_exptl_crystal_size_mid 0.140
_exptl_crystal_size_min 0.080
_refine_diff_density_max 0.369
_refine_diff_density_min -0.308
_refine_diff_density_rms 0.049
_refine_ls_extinction_method none
_refine_ls_goodness_of_fit_ref 1.074
_refine_ls_hydrogen_treatment constr
_refine_ls_matrix_type full
_refine_ls_number_parameters 419
_refine_ls_number_reflns 9472
_refine_ls_number_restraints 132
_refine_ls_restrained_S_all 1.072
_refine_ls_R_factor_all 0.0326
_refine_ls_R_factor_gt 0.0293
_refine_ls_shift/su_max 0.002
_refine_ls_shift/su_mean 0.000
_refine_ls_structure_factor_coef Fsqd
_refine_ls_weighting_details 'w=1/[\s^2^(Fo^2^)+(0.0320P)^2^+0.8620P] where P=(Fo^2^+2Fc^2^)/3'
_refine_ls_weighting_scheme calc
_refine_ls_wR_factor_gt 0.0753
_refine_ls_wR_factor_ref 0.0772
_reflns_Friedel_coverage 0.000
_reflns_number_gt 8802
_reflns_number_total 9472
_reflns_threshold_expression 'I > 2\s(I)'
_cod_data_source_file d5cc06448a3.cif
_cod_data_source_block sh5785_a
_cod_depositor_comments
;
The following automatic conversions were performed:

data item '_exptl_crystal_density_meas' value 'not measured' was
changed to '?' -- the value is perceived as not measured.

Automatic conversion script
Id: cif_fix_values 8170 2020-07-09 18:12:32Z antanas 
;
_cod_database_code 7135526
_shelx_shelxl_version_number 2019/3
_shelx_space_group_comment
;
The symmetry employed for this shelxl refinement is uniquely defined
by the following loop, which should always be used as a source of
symmetry information in preference to the above space-group names.
They are only intended as comments.
;
_shelx_estimated_absorpt_t_min 0.833
_shelx_estimated_absorpt_t_max 0.939

loop_
_space_group_symop_operation_xyz
'x, y, z'
'-x, -y, -z'

loop_
_atom_site_label
_atom_site_type_symbol
_atom_site_fract_x
_atom_site_fract_y
_atom_site_fract_z
_atom_site_U_iso_or_equiv
_atom_site_adp_type
_atom_site_occupancy
_atom_site_site_symmetry_order
_atom_site_calc_flag
_atom_site_refinement_flags_posn
_atom_site_refinement_flags_adp
_atom_site_refinement_flags_occupancy
_atom_site_disorder_assembly
_atom_site_disorder_group
Zn1 Zn 0.34476(2) 0.65090(2) 0.25082(2) 0.01773(4) Uani 1 1 d . . . . .
Si1 Si 0.04080(3) 0.80589(3) 0.23917(3) 0.02407(8) Uani 1 1 d . . . . .
N1 N 0.51620(10) 0.63405(9) 0.27958(8) 0.01933(19) Uani 1 1 d . . . . .
N2 N 0.36515(10) 0.48728(9) 0.22409(9) 0.0215(2) Uani 1 1 d . . . . .
C1 C 0.60351(12) 0.53251(11) 0.27392(10) 0.0212(2) Uani 1 1 d . . . . .
C2 C 0.58422(12) 0.42860(11) 0.24642(10) 0.0224(2) Uani 1 1 d . . . . .
H2 H 0.656246 0.363690 0.241430 0.027 Uiso 1 1 calc R U . . .
C3 C 0.47457(12) 0.40670(11) 0.22531(10) 0.0225(2) Uani 1 1 d . . . . .
C4 C 0.48249(14) 0.28148(12) 0.20521(14) 0.0333(3) Uani 1 1 d . . . . .
H4A H 0.458888 0.280175 0.139111 0.050 Uiso 1 1 calc R U . . .
H4B H 0.424680 0.249387 0.257543 0.050 Uiso 1 1 calc R U . . .
H4C H 0.569041 0.233806 0.205957 0.050 Uiso 1 1 calc R U . . .
C5 C 0.73295(13) 0.52482(13) 0.29791(13) 0.0316(3) Uani 1 1 d . . . . .
H5A H 0.783196 0.443204 0.295952 0.047 Uiso 1 1 calc R U . . .
H5B H 0.724473 0.551825 0.365314 0.047 Uiso 1 1 calc R U . . .
H5C H 0.775099 0.574453 0.248023 0.047 Uiso 1 1 calc R U . . .
C6 C 0.54958(11) 0.73213(11) 0.31104(10) 0.0208(2) Uani 1 1 d . . . . .
C7 C 0.60149(13) 0.80747(12) 0.23905(11) 0.0266(3) Uani 1 1 d . . . . .
C8 C 0.63362(15) 0.90170(14) 0.27264(14) 0.0367(3) Uani 1 1 d . . . . .
H8 H 0.669434 0.953865 0.224906 0.044 Uiso 1 1 calc R U . . .
C9 C 0.61410(16) 0.91989(14) 0.37380(15) 0.0409(4) Uani 1 1 d . . . . .
H9 H 0.636513 0.984218 0.395200 0.049 Uiso 1 1 calc R U . . .
C10 C 0.56241(15) 0.84544(14) 0.44376(13) 0.0355(3) Uani 1 1 d . . . . .
H10 H 0.549105 0.858910 0.513311 0.043 Uiso 1 1 calc R U . . .
C11 C 0.52912(13) 0.75020(12) 0.41408(11) 0.0262(3) Uani 1 1 d . . . . .
C12 C 0.47739(16) 0.66680(15) 0.49162(12) 0.0358(3) Uani 1 1 d . . . . .
H12A H 0.406423 0.647769 0.469505 0.054 Uiso 1 1 calc R U . . .
H12B H 0.448295 0.703476 0.556073 0.054 Uiso 1 1 calc R U . . .
H12C H 0.543660 0.594664 0.499920 0.054 Uiso 1 1 calc R U . . .
C13 C 0.62514(16) 0.78749(15) 0.12900(12) 0.0362(3) Uani 1 1 d . . . . .
H13A H 0.663926 0.847735 0.090703 0.054 Uiso 1 1 calc R U . . .
H13B H 0.544927 0.791992 0.106748 0.054 Uiso 1 1 calc R U . . .
H13C H 0.682047 0.709656 0.117533 0.054 Uiso 1 1 calc R U . . .
C14 C 0.25920(12) 0.44960(11) 0.20541(11) 0.0247(3) Uani 1 1 d . . . . .
C15 C 0.17755(13) 0.41443(13) 0.28792(13) 0.0310(3) Uani 1 1 d . . . . .
C16 C 0.07475(15) 0.37820(15) 0.26811(16) 0.0434(4) Uani 1 1 d . . . . .
H16 H 0.018146 0.353886 0.322745 0.052 Uiso 1 1 calc R U . . .
C17 C 0.05429(16) 0.37720(17) 0.17113(18) 0.0490(5) Uani 1 1 d . . . . .
H17 H -0.015522 0.351552 0.159363 0.059 Uiso 1 1 calc R U . . .
C18 C 0.13449(15) 0.41318(16) 0.09091(15) 0.0416(4) Uani 1 1 d . . . . .
H18 H 0.119129 0.412500 0.024208 0.050 Uiso 1 1 calc R U . . .
C19 C 0.23845(14) 0.45077(13) 0.10634(12) 0.0306(3) Uani 1 1 d . . . . .
C20 C 0.32474(17) 0.49063(16) 0.01871(13) 0.0403(4) Uani 1 1 d . . . . .
H20A H 0.286219 0.500917 -0.042337 0.060 Uiso 1 1 calc R U . . .
H20B H 0.405671 0.431554 0.009219 0.060 Uiso 1 1 calc R U . . .
H20C H 0.338758 0.565484 0.031917 0.060 Uiso 1 1 calc R U . . .
C21 C 0.20049(16) 0.41348(16) 0.39401(13) 0.0409(4) Uani 1 1 d . . . . .
H21A H 0.277295 0.352877 0.404271 0.061 Uiso 1 1 calc R U . . .
H21B H 0.128456 0.396521 0.441362 0.061 Uiso 1 1 calc R U . . .
H21C H 0.210710 0.490409 0.405636 0.061 Uiso 1 1 calc R U . . .
C22 C 0.21031(11) 0.79948(10) 0.24796(9) 0.0196(2) Uani 1 1 d . . . . .
C23 C 0.26598(12) 0.87107(11) 0.16276(10) 0.0227(2) Uani 1 1 d . . . . .
C24 C 0.29274(13) 0.96280(12) 0.19956(11) 0.0264(3) Uani 1 1 d . . . . .
C25 C 0.25873(13) 0.95692(11) 0.30737(10) 0.0246(3) Uani 1 1 d . . . . .
C26 C 0.21235(12) 0.86069(11) 0.33797(9) 0.0211(2) Uani 1 1 d . . . . .
C27 C 0.28674(15) 0.84754(15) 0.05298(11) 0.0342(3) Uani 1 1 d . . . . .
H27A H 0.221232 0.902798 0.019925 0.051 Uiso 1 1 calc R U . . .
H27B H 0.282547 0.766974 0.046977 0.051 Uiso 1 1 calc R U . . .
H27C H 0.369958 0.857545 0.020614 0.051 Uiso 1 1 calc R U . . .
C28 C 0.34981(19) 1.05601(15) 0.13955(14) 0.0432(4) Uani 1 1 d . . . . .
H28A H 0.373724 1.037217 0.068740 0.065 Uiso 1 1 calc R U . . .
H28B H 0.424919 1.059277 0.166129 0.065 Uiso 1 1 calc R U . . .
H28C H 0.288018 1.132301 0.144631 0.065 Uiso 1 1 calc R U . . .
C29 C 0.27090(17) 1.04605(14) 0.37325(13) 0.0383(4) Uani 1 1 d . . . . .
H29A H 0.356638 1.057374 0.357438 0.058 Uiso 1 1 calc R U . . .
H29B H 0.254065 1.018096 0.444197 0.058 Uiso 1 1 calc R U . . .
H29C H 0.209917 1.120811 0.361089 0.058 Uiso 1 1 calc R U . . .
C30 C 0.16837(15) 0.82388(13) 0.44574(10) 0.0307(3) Uani 1 1 d . . . . .
H30A H 0.170029 0.740208 0.451372 0.046 Uiso 1 1 calc R U . . .
H30B H 0.082026 0.869870 0.467385 0.046 Uiso 1 1 calc R U . . .
H30C H 0.224379 0.837558 0.488684 0.046 Uiso 1 1 calc R U . . .
N3 N -0.04711(11) 0.95060(10) 0.23665(9) 0.0255(2) Uani 1 1 d . . . . .
C31 C -0.0652(14) 1.0106(9) 0.1451(10) 0.031(2) Uani 0.218(7) 1 d D U P A 1
H31A H -0.139650 0.998200 0.121634 0.037 Uiso 0.218(7) 1 calc R U P A 1
H31B H 0.010242 0.987851 0.092858 0.037 Uiso 0.218(7) 1 calc R U P A 1
C32 C -0.0867(13) 1.1364(7) 0.1724(6) 0.0371(19) Uani 0.218(7) 1 d D U P A 1
H32A H -0.012374 1.166674 0.142153 0.045 Uiso 0.218(7) 1 calc R U P A 1
H32B H -0.161287 1.186775 0.145227 0.045 Uiso 0.218(7) 1 calc R U P A 1
C33 C -0.1069(19) 1.1403(9) 0.2806(8) 0.058(3) Uani 0.218(7) 1 d D U P A 1
H33A H -0.193038 1.186938 0.305396 0.070 Uiso 0.218(7) 1 calc R U P A 1
H33B H -0.044760 1.175267 0.301559 0.070 Uiso 0.218(7) 1 calc R U P A 1
C34 C -0.089(3) 1.0113(16) 0.3212(16) 0.024(3) Uani 0.218(7) 1 d D U P A 1
H34A H -0.026128 0.989783 0.367608 0.029 Uiso 0.218(7) 1 calc R U P A 1
H34B H -0.169843 0.996344 0.357150 0.029 Uiso 0.218(7) 1 calc R U P A 1
C31B C -0.0388(3) 1.0376(3) 0.1486(3) 0.0309(7) Uani 0.782(7) 1 d D U P A 2
H31C H -0.044480 1.004743 0.085945 0.037 Uiso 0.782(7) 1 calc R U P A 2
H31D H 0.041135 1.062182 0.139333 0.037 Uiso 0.782(7) 1 calc R U P A 2
C32B C -0.1516(3) 1.13967(17) 0.17626(15) 0.0284(5) Uani 0.782(7) 1 d D U P A 2
H32C H -0.135102 1.214657 0.144152 0.034 Uiso 0.782(7) 1 calc R U P A 2
H32D H -0.227871 1.128586 0.154744 0.034 Uiso 0.782(7) 1 calc R U P A 2
C33B C -0.1684(2) 1.13900(19) 0.28979(16) 0.0269(5) Uani 0.782(7) 1 d D U P A 2
H33C H -0.257585 1.143653 0.319828 0.032 Uiso 0.782(7) 1 calc R U P A 2
H33D H -0.144014 1.206724 0.309720 0.032 Uiso 0.782(7) 1 calc R U P A 2
C34B C -0.0831(8) 1.0240(5) 0.3253(4) 0.0271(11) Uani 0.782(7) 1 d D U P A 2
H34C H -0.007327 1.037862 0.345402 0.033 Uiso 0.782(7) 1 calc R U P A 2
H34D H -0.128648 0.985215 0.383342 0.033 Uiso 0.782(7) 1 calc R U P A 2
C35 C -0.03712(15) 0.72536(14) 0.34879(15) 0.0383(4) Uani 1 1 d . . . . .
H35A H -0.123047 0.728445 0.338998 0.057 Uiso 1 1 calc R U . . .
H35B H -0.040531 0.762180 0.410946 0.057 Uiso 1 1 calc R U . . .
H35C H 0.011433 0.643285 0.353817 0.057 Uiso 1 1 calc R U . . .
C36 C 0.02175(16) 0.74508(16) 0.12266(15) 0.0422(4) Uani 1 1 d . . . . .
H36A H 0.052796 0.790821 0.063056 0.063 Uiso 1 1 calc R U . . .
H36B H -0.067727 0.749685 0.123800 0.063 Uiso 1 1 calc R U . . .
H36C H 0.070197 0.662905 0.120134 0.063 Uiso 1 1 calc R U . . .

loop_
_atom_site_aniso_label
_atom_site_aniso_U_11
_atom_site_aniso_U_22
_atom_site_aniso_U_33
_atom_site_aniso_U_23
_atom_site_aniso_U_13
_atom_site_aniso_U_12
Zn1 0.01638(7) 0.01566(7) 0.02132(7) -0.00367(5) -0.00414(5) -0.00255(5)
Si1 0.01947(16) 0.02132(16) 0.03116(19) -0.00689(14) -0.00688(14) -0.00061(13)
N1 0.0179(5) 0.0185(5) 0.0226(5) -0.0034(4) -0.0044(4) -0.0048(4)
N2 0.0175(5) 0.0178(5) 0.0303(5) -0.0060(4) -0.0037(4) -0.0047(4)
C1 0.0174(5) 0.0209(6) 0.0251(6) -0.0023(4) -0.0040(4) -0.0040(4)
C2 0.0186(5) 0.0182(5) 0.0287(6) -0.0031(5) -0.0039(5) -0.0010(4)
C3 0.0218(6) 0.0168(5) 0.0286(6) -0.0045(4) -0.0022(5) -0.0043(4)
C4 0.0259(7) 0.0185(6) 0.0561(10) -0.0106(6) -0.0064(6) -0.0036(5)
C5 0.0196(6) 0.0279(7) 0.0487(9) -0.0084(6) -0.0111(6) -0.0021(5)
C6 0.0174(5) 0.0192(5) 0.0272(6) -0.0048(4) -0.0060(4) -0.0039(4)
C7 0.0233(6) 0.0234(6) 0.0336(7) -0.0027(5) -0.0031(5) -0.0071(5)
C8 0.0325(7) 0.0254(7) 0.0558(10) -0.0028(6) -0.0069(7) -0.0136(6)
C9 0.0361(8) 0.0293(7) 0.0643(11) -0.0181(7) -0.0150(8) -0.0093(6)
C10 0.0333(7) 0.0357(8) 0.0407(8) -0.0180(6) -0.0145(6) -0.0019(6)
C11 0.0235(6) 0.0276(6) 0.0285(6) -0.0070(5) -0.0092(5) -0.0023(5)
C12 0.0386(8) 0.0416(8) 0.0259(7) -0.0008(6) -0.0075(6) -0.0066(7)
C13 0.0381(8) 0.0392(8) 0.0307(7) 0.0005(6) 0.0015(6) -0.0148(7)
C14 0.0185(5) 0.0181(5) 0.0388(7) -0.0084(5) -0.0040(5) -0.0044(4)
C15 0.0211(6) 0.0246(6) 0.0464(8) -0.0031(6) -0.0013(6) -0.0068(5)
C16 0.0235(7) 0.0372(8) 0.0706(12) -0.0088(8) 0.0023(7) -0.0139(6)
C17 0.0241(7) 0.0466(10) 0.0840(14) -0.0269(10) -0.0080(8) -0.0136(7)
C18 0.0297(7) 0.0425(9) 0.0591(11) -0.0265(8) -0.0143(7) -0.0057(7)
C19 0.0259(6) 0.0279(7) 0.0406(8) -0.0148(6) -0.0064(6) -0.0055(5)
C20 0.0440(9) 0.0476(9) 0.0340(8) -0.0143(7) -0.0053(7) -0.0155(8)
C21 0.0347(8) 0.0420(9) 0.0426(9) 0.0059(7) 0.0004(7) -0.0118(7)
C22 0.0202(5) 0.0170(5) 0.0215(5) -0.0039(4) -0.0058(4) -0.0016(4)
C23 0.0232(6) 0.0236(6) 0.0203(6) -0.0013(4) -0.0062(4) -0.0020(5)
C24 0.0297(7) 0.0215(6) 0.0284(6) 0.0004(5) -0.0071(5) -0.0061(5)
C25 0.0269(6) 0.0203(6) 0.0278(6) -0.0059(5) -0.0092(5) -0.0031(5)
C26 0.0223(6) 0.0196(5) 0.0206(5) -0.0041(4) -0.0072(4) 0.0002(4)
C27 0.0353(8) 0.0453(9) 0.0216(6) -0.0050(6) -0.0063(5) -0.0071(6)
C28 0.0577(11) 0.0308(8) 0.0435(9) 0.0068(7) -0.0067(8) -0.0198(8)
C29 0.0452(9) 0.0315(7) 0.0440(9) -0.0148(7) -0.0136(7) -0.0099(7)
C30 0.0336(7) 0.0329(7) 0.0218(6) -0.0028(5) -0.0046(5) -0.0013(6)
N3 0.0241(5) 0.0250(5) 0.0226(5) -0.0030(4) -0.0045(4) 0.0030(4)
C31 0.041(5) 0.023(4) 0.027(4) 0.002(3) -0.009(4) -0.004(3)
C32 0.043(5) 0.027(3) 0.041(4) 0.008(3) -0.017(4) -0.006(3)
C33 0.092(7) 0.034(4) 0.046(4) -0.006(3) -0.027(5) 0.001(5)
C34 0.020(5) 0.014(4) 0.037(6) -0.006(4) -0.012(4) 0.006(4)
C31B 0.0301(13) 0.0307(15) 0.0237(10) 0.0031(11) -0.0026(9) 0.0034(10)
C32B 0.0337(13) 0.0222(8) 0.0257(9) -0.0008(6) -0.0085(8) 0.0014(8)
C33B 0.0268(10) 0.0223(8) 0.0271(9) -0.0029(6) -0.0070(8) 0.0038(8)
C34B 0.033(2) 0.0234(17) 0.0208(13) -0.0061(11) -0.0035(12) 0.0019(13)
C35 0.0268(7) 0.0275(7) 0.0586(10) 0.0026(7) -0.0042(7) -0.0074(6)
C36 0.0310(8) 0.0436(9) 0.0557(10) -0.0254(8) -0.0186(7) 0.0011(7)

loop_
_atom_type_symbol
_atom_type_description
_atom_type_scat_dispersion_real
_atom_type_scat_dispersion_imag
_atom_type_scat_source
C C 0.0033 0.0016 'International Tables Vol C Tables 4.2.6.8 and 6.1.1.4'
H H 0.0000 0.0000 'International Tables Vol C Tables 4.2.6.8 and 6.1.1.4'
N N 0.0061 0.0033 'International Tables Vol C Tables 4.2.6.8 and 6.1.1.4'
Zn Zn 0.2839 1.4301 'International Tables Vol C Tables 4.2.6.8 and 6.1.1.4'
Si Si 0.0817 0.0704 'International Tables Vol C Tables 4.2.6.8 and 6.1.1.4'

loop_
_geom_angle_atom_site_label_1
_geom_angle_atom_site_label_2
_geom_angle_atom_site_label_3
_geom_angle
_geom_angle_site_symmetry_1
_geom_angle_site_symmetry_3
_geom_angle_publ_flag
N2 Zn1 N1 97.46(4) . . ?
N2 Zn1 C22 136.59(5) . . ?
N1 Zn1 C22 125.90(5) . . ?
N3 Si1 C35 107.08(7) . . ?
N3 Si1 C36 106.06(7) . . ?
C35 Si1 C36 106.67(9) . . ?
N3 Si1 C22 109.85(6) . . ?
C35 Si1 C22 112.85(7) . . ?
C36 Si1 C22 113.90(7) . . ?
C1 N1 C6 117.52(10) . . ?
C1 N1 Zn1 122.19(8) . . ?
C6 N1 Zn1 120.26(8) . . ?
C3 N2 C14 117.79(10) . . ?
C3 N2 Zn1 122.16(9) . . ?
C14 N2 Zn1 120.02(8) . . ?
N1 C1 C2 124.12(11) . . ?
N1 C1 C5 119.72(11) . . ?
C2 C1 C5 116.16(11) . . ?
C3 C2 C1 129.43(12) . . ?
N2 C3 C2 124.53(11) . . ?
N2 C3 C4 119.07(12) . . ?
C2 C3 C4 116.39(11) . . ?
C7 C6 C11 121.20(12) . . ?
C7 C6 N1 119.75(12) . . ?
C11 C6 N1 119.05(12) . . ?
C6 C7 C8 118.11(14) . . ?
C6 C7 C13 121.35(13) . . ?
C8 C7 C13 120.53(14) . . ?
C9 C8 C7 121.04(15) . . ?
C10 C9 C8 120.24(14) . . ?
C9 C10 C11 120.87(15) . . ?
C10 C11 C6 118.54(14) . . ?
C10 C11 C12 120.29(14) . . ?
C6 C11 C12 121.12(13) . . ?
C19 C14 C15 121.59(13) . . ?
C19 C14 N2 119.70(12) . . ?
C15 C14 N2 118.70(13) . . ?
C16 C15 C14 117.81(16) . . ?
C16 C15 C21 120.94(15) . . ?
C14 C15 C21 121.25(13) . . ?
C17 C16 C15 121.23(17) . . ?
C16 C17 C18 120.31(15) . . ?
C17 C18 C19 120.88(17) . . ?
C14 C19 C18 118.16(15) . . ?
C14 C19 C20 121.28(13) . . ?
C18 C19 C20 120.56(15) . . ?
C23 C22 C26 102.85(10) . . ?
C23 C22 Si1 111.03(8) . . ?
C26 C22 Si1 108.95(8) . . ?
C23 C22 Zn1 102.49(8) . . ?
C26 C22 Zn1 106.05(8) . . ?
Si1 C22 Zn1 123.48(6) . . ?
C24 C23 C22 109.39(11) . . ?
C24 C23 C27 125.23(13) . . ?
C22 C23 C27 125.37(12) . . ?
C23 C24 C25 109.16(12) . . ?
C23 C24 C28 126.79(14) . . ?
C25 C24 C28 124.04(13) . . ?
C26 C25 C24 109.18(11) . . ?
C26 C25 C29 126.78(14) . . ?
C24 C25 C29 124.03(13) . . ?
C25 C26 C22 109.39(11) . . ?
C25 C26 C30 124.97(12) . . ?
C22 C26 C30 125.64(12) . . ?
C34 N3 C31 118.1(7) . . ?
C31B N3 C34B 103.7(2) . . ?
C34 N3 Si1 122.4(6) . . ?
C31 N3 Si1 119.1(5) . . ?
C31B N3 Si1 124.66(14) . . ?
C34B N3 Si1 124.0(2) . . ?
N3 C31 C32 100.6(8) . . ?
C33 C32 C31 109.7(8) . . ?
C32 C33 C34 104.7(10) . . ?
N3 C34 C33 103.6(12) . . ?
N3 C31B C32B 103.6(2) . . ?
C33B C32B C31B 104.7(2) . . ?
C32B C33B C34B 106.4(3) . . ?
N3 C34B C33B 105.0(4) . . ?

loop_
_geom_bond_atom_site_label_1
_geom_bond_atom_site_label_2
_geom_bond_distance
_geom_bond_site_symmetry_2
_geom_bond_publ_flag
Zn1 N2 1.9563(10) . ?
Zn1 N1 1.9711(10) . ?
Zn1 C22 1.9858(12) . ?
Si1 N3 1.7327(12) . ?
Si1 C35 1.8719(17) . ?
Si1 C36 1.8727(16) . ?
Si1 C22 1.8930(13) . ?
N1 C1 1.3298(16) . ?
N1 C6 1.4369(15) . ?
N2 C3 1.3344(16) . ?
N2 C14 1.4377(16) . ?
C1 C2 1.4034(17) . ?
C1 C5 1.5115(18) . ?
C2 C3 1.3966(18) . ?
C3 C4 1.5135(18) . ?
C6 C7 1.3952(19) . ?
C6 C11 1.4018(18) . ?
C7 C8 1.401(2) . ?
C7 C13 1.498(2) . ?
C8 C9 1.378(3) . ?
C9 C10 1.372(3) . ?
C10 C11 1.395(2) . ?
C11 C12 1.500(2) . ?
C14 C19 1.399(2) . ?
C14 C15 1.402(2) . ?
C15 C16 1.401(2) . ?
C15 C21 1.501(2) . ?
C16 C17 1.374(3) . ?
C17 C18 1.377(3) . ?
C18 C19 1.401(2) . ?
C19 C20 1.498(2) . ?
C22 C23 1.4915(18) . ?
C22 C26 1.4919(17) . ?
C23 C24 1.3649(19) . ?
C23 C27 1.5063(19) . ?
C24 C25 1.4361(19) . ?
C24 C28 1.503(2) . ?
C25 C26 1.3642(19) . ?
C25 C29 1.5024(19) . ?
C26 C30 1.5038(19) . ?
N3 C34 1.36(2) . ?
N3 C31 1.377(14) . ?
N3 C31B 1.490(4) . ?
N3 C34B 1.492(7) . ?
C31 C32 1.521(11) . ?
C32 C33 1.443(11) . ?
C33 C34 1.536(15) . ?
C31B C32B 1.517(4) . ?
C32B C33B 1.512(3) . ?
C33B C34B 1.523(5) . ?

loop_
_geom_torsion_atom_site_label_1
_geom_torsion_atom_site_label_2
_geom_torsion_atom_site_label_3
_geom_torsion_atom_site_label_4
_geom_torsion
_geom_torsion_site_symmetry_1
_geom_torsion_site_symmetry_2
_geom_torsion_site_symmetry_3
_geom_torsion_site_symmetry_4
_geom_torsion_publ_flag
C6 N1 C1 C2 178.67(12) . . . . ?
Zn1 N1 C1 C2 0.69(18) . . . . ?
C6 N1 C1 C5 -1.40(18) . . . . ?
Zn1 N1 C1 C5 -179.38(10) . . . . ?
N1 C1 C2 C3 -3.7(2) . . . . ?
C5 C1 C2 C3 176.36(14) . . . . ?
C14 N2 C3 C2 -177.27(13) . . . . ?
Zn1 N2 C3 C2 0.78(19) . . . . ?
C14 N2 C3 C4 1.16(19) . . . . ?
Zn1 N2 C3 C4 179.22(10) . . . . ?
C1 C2 C3 N2 2.9(2) . . . . ?
C1 C2 C3 C4 -175.60(14) . . . . ?
C1 N1 C6 C7 90.91(15) . . . . ?
Zn1 N1 C6 C7 -91.07(13) . . . . ?
C1 N1 C6 C11 -89.10(15) . . . . ?
Zn1 N1 C6 C11 88.92(13) . . . . ?
C11 C6 C7 C8 0.4(2) . . . . ?
N1 C6 C7 C8 -179.58(12) . . . . ?
C11 C6 C7 C13 179.14(13) . . . . ?
N1 C6 C7 C13 -0.9(2) . . . . ?
C6 C7 C8 C9 -0.3(2) . . . . ?
C13 C7 C8 C9 -178.99(15) . . . . ?
C7 C8 C9 C10 0.0(3) . . . . ?
C8 C9 C10 C11 0.2(2) . . . . ?
C9 C10 C11 C6 0.0(2) . . . . ?
C9 C10 C11 C12 177.61(14) . . . . ?
C7 C6 C11 C10 -0.3(2) . . . . ?
N1 C6 C11 C10 179.73(12) . . . . ?
C7 C6 C11 C12 -177.90(13) . . . . ?
N1 C6 C11 C12 2.11(19) . . . . ?
C3 N2 C14 C19 -89.18(16) . . . . ?
Zn1 N2 C14 C19 92.73(13) . . . . ?
C3 N2 C14 C15 91.99(15) . . . . ?
Zn1 N2 C14 C15 -86.11(14) . . . . ?
C19 C14 C15 C16 1.1(2) . . . . ?
N2 C14 C15 C16 179.90(13) . . . . ?
C19 C14 C15 C21 -179.98(14) . . . . ?
N2 C14 C15 C21 -1.2(2) . . . . ?
C14 C15 C16 C17 -0.1(2) . . . . ?
C21 C15 C16 C17 -179.01(16) . . . . ?
C15 C16 C17 C18 -0.6(3) . . . . ?
C16 C17 C18 C19 0.3(3) . . . . ?
C15 C14 C19 C18 -1.4(2) . . . . ?
N2 C14 C19 C18 179.84(13) . . . . ?
C15 C14 C19 C20 178.82(14) . . . . ?
N2 C14 C19 C20 0.0(2) . . . . ?
C17 C18 C19 C14 0.6(2) . . . . ?
C17 C18 C19 C20 -179.55(16) . . . . ?
N3 Si1 C22 C23 -56.92(10) . . . . ?
C35 Si1 C22 C23 -176.31(9) . . . . ?
C36 Si1 C22 C23 61.87(11) . . . . ?
N3 Si1 C22 C26 55.65(10) . . . . ?
C35 Si1 C22 C26 -63.74(11) . . . . ?
C36 Si1 C22 C26 174.45(10) . . . . ?
N3 Si1 C22 Zn1 -179.07(7) . . . . ?
C35 Si1 C22 Zn1 61.53(10) . . . . ?
C36 Si1 C22 Zn1 -60.28(11) . . . . ?
C26 C22 C23 C24 -1.51(14) . . . . ?
Si1 C22 C23 C24 114.88(11) . . . . ?
Zn1 C22 C23 C24 -111.44(10) . . . . ?
C26 C22 C23 C27 179.79(12) . . . . ?
Si1 C22 C23 C27 -63.82(15) . . . . ?
Zn1 C22 C23 C27 69.85(14) . . . . ?
C22 C23 C24 C25 0.53(15) . . . . ?
C27 C23 C24 C25 179.23(13) . . . . ?
C22 C23 C24 C28 179.94(14) . . . . ?
C27 C23 C24 C28 -1.4(2) . . . . ?
C23 C24 C25 C26 0.80(16) . . . . ?
C28 C24 C25 C26 -178.63(14) . . . . ?
C23 C24 C25 C29 -177.88(13) . . . . ?
C28 C24 C25 C29 2.7(2) . . . . ?
C24 C25 C26 C22 -1.79(15) . . . . ?
C29 C25 C26 C22 176.85(13) . . . . ?
C24 C25 C26 C30 179.12(12) . . . . ?
C29 C25 C26 C30 -2.2(2) . . . . ?
C23 C22 C26 C25 2.00(13) . . . . ?
Si1 C22 C26 C25 -115.87(10) . . . . ?
Zn1 C22 C26 C25 109.25(10) . . . . ?
C23 C22 C26 C30 -178.92(12) . . . . ?
Si1 C22 C26 C30 63.21(14) . . . . ?
Zn1 C22 C26 C30 -71.68(14) . . . . ?
C35 Si1 N3 C34 44.9(14) . . . . ?
C36 Si1 N3 C34 158.5(14) . . . . ?
C22 Si1 N3 C34 -78.0(14) . . . . ?
C35 Si1 N3 C31 -141.6(7) . . . . ?
C36 Si1 N3 C31 -28.0(7) . . . . ?
C22 Si1 N3 C31 95.5(7) . . . . ?
C35 Si1 N3 C31B -163.8(2) . . . . ?
C36 Si1 N3 C31B -50.1(2) . . . . ?
C22 Si1 N3 C31B 73.4(2) . . . . ?
C35 Si1 N3 C34B 51.7(4) . . . . ?
C36 Si1 N3 C34B 165.3(4) . . . . ?
C22 Si1 N3 C34B -71.2(4) . . . . ?
C34 N3 C31 C32 19.3(19) . . . . ?
Si1 N3 C31 C32 -154.5(7) . . . . ?
N3 C31 C32 C33 -12.6(13) . . . . ?
C31 C32 C33 C34 3.5(17) . . . . ?
C31 N3 C34 C33 -18(2) . . . . ?
Si1 N3 C34 C33 155.9(10) . . . . ?
C32 C33 C34 N3 7(2) . . . . ?
C34B N3 C31B C32B -41.3(4) . . . . ?
Si1 N3 C31B C32B 168.33(18) . . . . ?
N3 C31B C32B C33B 32.1(3) . . . . ?
C31B C32B C33B C34B -11.0(4) . . . . ?
C31B N3 C34B C33B 34.3(5) . . . . ?
Si1 N3 C34B C33B -175.1(2) . . . . ?
C32B C33B C34B N3 -14.2(5) . . . . ?
